data_1530168
loop_
_publ_author_name
'Kinomura, N.'
'Muto, F.'
'Kumada, N.'
'Matsui, N.'

_publ_section_title
;
 Synthesis and Crystal Structure of Na V3 P3 O12: A Stuffed Structure of
 alpha-Cr P O4
;
_journal_name_full 'Journal of Solid State Chemistry'
_journal_page_first 232
_journal_page_last 237
_journal_volume 79
_journal_year 1989
_chemical_formula_sum 'Na O12 P3 V3'
_chemical_name_systematic 'Na V3 (P3 O12)'
_space_group_IT_number 74
_symmetry_space_group_name_Hall '-I 2b 2'
_symmetry_space_group_name_H-M 'I m m a'
_cell_angle_alpha 90
_cell_angle_beta 90
_cell_angle_gamma 90
_cell_formula_units_Z 4
_cell_length_a 10.488
_cell_length_b 13.213
_cell_length_c 6.455
_cell_volume 894.521
_citation_journal_id_ASTM JSSCBI
_cod_data_source_file Kinomura_JSSCBI_1989_1793.cif
_cod_data_source_block Na1O12P3V3
_cod_original_cell_volume 894.5206
_cod_original_formula_sum 'Na1 O12 P3 V3'
_cod_database_code 1530168

loop_
_symmetry_equiv_pos_as_xyz
x,y,z
-x,-y+1/2,z
x,-y,-z
-x,y+1/2,-z
-x,-y,-z
x,y-1/2,-z
-x,y,z
x,-y-1/2,z
x+1/2,y+1/2,z+1/2
-x+1/2,-y+1,z+1/2
x+1/2,-y+1/2,-z+1/2
-x+1/2,y+1,-z+1/2
-x+1/2,-y+1/2,-z+1/2
x+1/2,y,-z+1/2
-x+1/2,y+1/2,z+1/2
x+1/2,-y,z+1/2

loop_
_atom_site_label
_atom_site_type_symbol
_atom_site_fract_x
_atom_site_fract_y
_atom_site_fract_z
_atom_site_occupancy
_atom_site_U_iso_or_equiv
V2 V+2 0.25 0.6345 0.25 1 0.0
P2 P+5 0.25 0.4264 0.25 1 0.0
O2 O-2 0.8817 0.25 0.7686 1 0.0
Na1 Na+1 0 0.25 0.4005 1 0.0
P1 P+5 0 0.25 0.9167 1 0.0
V1 V+2 0 0 0 1 0.0
O3 O-2 0.2841 0.3639 0.0615 1 0.0
O1 O-2 0 0.6544 0.9538 1 0.0
O4 O-2 0.1394 0.5054 0.2017 1 0.0
